data_2234534
loop_
_publ_author_name
'Moutataouia, Meryem'
'Lamire, Mohammed'
'Saadi, Mohamed'
'El Ammari, Lahcen'

_publ_section_title
;
 Dipotassium trisodium triphosphate, K~2~Na~3~P~3~O~10~
;
_journal_coeditor_code BT5872
_journal_issue 5
_journal_name_full 'Acta Crystallographica Section E'
_journal_page_first i31
_journal_paper_doi 10.1107/S1600536812014894
_journal_volume 68
_journal_year 2012
_chemical_formula_iupac 'K2 Na3 P3 O10'
_chemical_formula_structural 'K2 Na3 P3 O10'
_chemical_formula_sum 'K2 Na3 O10 P3'
_chemical_formula_weight 400.08
_chemical_name_systematic
;
Dipotassium trisodium triphosphate
;
_space_group_IT_number 15
_symmetry_cell_setting monoclinic
_symmetry_space_group_name_Hall '-C 2yc'
_symmetry_space_group_name_H-M 'C 1 2/c 1'
_atom_sites_solution_primary direct
_atom_sites_solution_secondary difmap
_audit_creation_method SHELXL-97
_cell_angle_alpha 90.00
_cell_angle_beta 96.199(3)
_cell_angle_gamma 90.00
_cell_formula_units_Z 4
_cell_length_a 9.8866(4)
_cell_length_b 5.6332(2)
_cell_length_c 18.6577(8)
_cell_measurement_reflns_used 2830
_cell_measurement_temperature 296(2)
_cell_measurement_theta_max 38.3
_cell_measurement_theta_min 4.15
_cell_volume 1033.03(7)
_computing_cell_refinement 'SAINT (Bruker, 2005)'
_computing_data_collection 'APEX2 (Bruker, 2005)'
_computing_data_reduction 'SAINT (Bruker, 2005)'
_computing_molecular_graphics 'ORTEP-3 for Windows (Farrugia,1997) and DIAMOND (Brandenburg, 2006)'
_computing_publication_material 'WinGX (Farrugia, 1999)'
_computing_structure_refinement 'SHELXL97 (Sheldrick, 2008)'
_computing_structure_solution 'SHELXS97 (Sheldrick, 2008)'
_diffrn_ambient_temperature 296(2)
_diffrn_measured_fraction_theta_full 0.994
_diffrn_measured_fraction_theta_max 0.994
_diffrn_measurement_device_type 'Bruker APEXII CCD detector'
_diffrn_measurement_method '\w and \f scans'
_diffrn_radiation_monochromator graphite
_diffrn_radiation_source 'fine-focus sealed tube'
_diffrn_radiation_type MoK\a
_diffrn_radiation_wavelength 0.71073
_diffrn_reflns_av_R_equivalents 0.0321
_diffrn_reflns_av_sigmaI/netI 0.0324
_diffrn_reflns_limit_h_max 17
_diffrn_reflns_limit_h_min -17
_diffrn_reflns_limit_k_max 9
_diffrn_reflns_limit_k_min -8
_diffrn_reflns_limit_l_max 32
_diffrn_reflns_limit_l_min -32
_diffrn_reflns_number 12463
_diffrn_reflns_theta_full 38.30
_diffrn_reflns_theta_max 38.30
_diffrn_reflns_theta_min 4.15
_exptl_absorpt_coefficient_mu 1.550
_exptl_absorpt_correction_T_max 0.638
_exptl_absorpt_correction_T_min 0.511
_exptl_absorpt_correction_type multi-scan
_exptl_absorpt_process_details '(SADABS; Sheldrick, 1999)'
_exptl_crystal_colour colourless
_exptl_crystal_density_diffrn 2.572
_exptl_crystal_density_method 'not measured'
_exptl_crystal_description Block
_exptl_crystal_F_000 784
_exptl_crystal_size_max 0.19
_exptl_crystal_size_mid 0.14
_exptl_crystal_size_min 0.10
_refine_diff_density_max 0.632
_refine_diff_density_min -0.974
_refine_ls_extinction_coef 0.0011(3)
_refine_ls_extinction_expression Fc^*^=kFc[1+0.001xFc^2^\l^3^/sin(2\q)]^-1/4^
_refine_ls_extinction_method 'SHELXL97 (Sheldrick, 2008)'
_refine_ls_goodness_of_fit_ref 1.078
_refine_ls_matrix_type full
_refine_ls_number_parameters 85
_refine_ls_number_reflns 2830
_refine_ls_number_restraints 0
_refine_ls_restrained_S_all 1.078
_refine_ls_R_factor_all 0.0505
_refine_ls_R_factor_gt 0.0320
_refine_ls_shift/su_max 0.001
_refine_ls_shift/su_mean 0.000
_refine_ls_structure_factor_coef Fsqd
_refine_ls_weighting_details 'calc w=1/[\s^2^(Fo^2^)+(0.0334P)^2^+0.7541P] where P=(Fo^2^+2Fc^2^)/3'
_refine_ls_weighting_scheme calc
_refine_ls_wR_factor_gt 0.0738
_refine_ls_wR_factor_ref 0.0795
_reflns_number_gt 2136
_reflns_number_total 2830
_reflns_threshold_expression I>2\s(I)
_cod_data_source_file bt5872.cif
_cod_data_source_block I
_cod_original_sg_symbol_Hall '-c 2yc'
_cod_original_sg_symbol_H-M 'C 2/c'
_cod_database_code 2234534
_cod_database_fobs_code 2234534

loop_
_symmetry_equiv_pos_as_xyz
'x, y, z'
'-x, y, -z+1/2'
'x+1/2, y+1/2, z'
'-x+1/2, y+1/2, -z+1/2'
'-x, -y, -z'
'x, -y, z-1/2'
'-x+1/2, -y+1/2, -z'
'x+1/2, -y+1/2, z-1/2'

loop_
_atom_site_type_symbol
_atom_site_label
_atom_site_fract_x
_atom_site_fract_y
_atom_site_fract_z
_atom_site_U_iso_or_equiv
_atom_site_adp_type
_atom_site_calc_flag
_atom_site_refinement_flags
_atom_site_occupancy
_atom_site_symmetry_multiplicity
K K1 0.09445(3) 0.27218(6) 0.57736(2) 0.02014(8) Uani d . 1 1
P P1 0.06781(3) 0.22944(6) 0.398705(18) 0.00976(7) Uani d . 1 1
P P2 0.0000 0.09573(9) 0.2500 0.01288(10) Uani d S 1 2
Na Na1 0.21820(7) -0.30829(11) 0.32759(3) 0.01917(13) Uani d . 1 1
Na Na2 0.2500 -0.2500 0.5000 0.01344(15) Uani d S 1 2
O O1 -0.07276(11) 0.22433(19) 0.42318(6) 0.0184(2) Uani d . 1 1
O O2 0.15106(10) 0.44080(18) 0.42676(5) 0.01569(19) Uani d . 1 1
O O3 0.14234(10) -0.00428(18) 0.40638(6) 0.01571(19) Uani d . 1 1
O O4 0.04508(11) 0.28577(18) 0.31142(5) 0.01663(19) Uani d . 1 1
O O5 -0.12023(12) -0.0419(2) 0.26927(6) 0.0231(2) Uani d . 1 1

loop_
_atom_site_aniso_label
_atom_site_aniso_U_11
_atom_site_aniso_U_22
_atom_site_aniso_U_33
_atom_site_aniso_U_12
_atom_site_aniso_U_13
_atom_site_aniso_U_23
K1 0.01413(13) 0.01460(13) 0.03200(18) 0.00043(10) 0.00389(11) 0.00128(11)
P1 0.00897(13) 0.00981(14) 0.01046(14) 0.00010(10) 0.00091(10) -0.00060(10)
P2 0.0142(2) 0.0135(2) 0.0108(2) 0.000 0.00129(15) 0.000
Na1 0.0199(3) 0.0173(3) 0.0212(3) 0.0060(2) 0.0062(2) 0.0047(2)
Na2 0.0132(3) 0.0131(4) 0.0139(3) -0.0003(3) 0.0008(3) -0.0006(3)
O1 0.0136(4) 0.0187(5) 0.0244(5) -0.0006(4) 0.0090(4) -0.0020(4)
O2 0.0151(4) 0.0140(4) 0.0174(4) -0.0028(3) -0.0007(3) -0.0041(3)
O3 0.0162(4) 0.0126(4) 0.0180(4) 0.0044(3) 0.0003(3) 0.0015(3)
O4 0.0239(5) 0.0159(4) 0.0095(4) -0.0021(4) -0.0010(3) 0.0012(3)
O5 0.0238(5) 0.0246(5) 0.0216(5) -0.0107(4) 0.0056(4) 0.0005(4)

loop_
_atom_type_symbol
_atom_type_description
_atom_type_scat_dispersion_real
_atom_type_scat_dispersion_imag
_atom_type_scat_source
O O 0.0106 0.0060 'International Tables Vol C Tables 4.2.6.8 and 6.1.1.4'
Na Na 0.0362 0.0249 'International Tables Vol C Tables 4.2.6.8 and 6.1.1.4'
P P 0.1023 0.0942 'International Tables Vol C Tables 4.2.6.8 and 6.1.1.4'
K K 0.2009 0.2494 'International Tables Vol C Tables 4.2.6.8 and 6.1.1.4'

loop_
_geom_angle_atom_site_label_1
_geom_angle_atom_site_label_2
_geom_angle_atom_site_label_3
_geom_angle_site_symmetry_1
_geom_angle_site_symmetry_3
_geom_angle
O2 K1 O1 7_556 5_556 68.95(3)
O2 K1 O3 7_556 5_556 122.11(3)
O1 K1 O3 5_556 5_556 53.46(3)
O2 K1 O1 7_556 5_566 119.70(3)
O1 K1 O1 5_556 5_566 171.32(4)
O3 K1 O1 5_556 5_566 117.99(3)
O2 K1 O3 7_556 7_556 52.85(3)
O1 K1 O3 5_556 7_556 121.17(3)
O3 K1 O3 5_556 7_556 166.73(4)
O1 K1 O3 5_566 7_556 67.49(3)
O2 K1 O2 7_556 5_566 171.11(4)
O1 K1 O2 5_556 5_566 119.38(3)
O3 K1 O2 5_556 5_566 66.53(3)
O1 K1 O2 5_566 5_566 51.95(3)
O3 K1 O2 7_556 5_566 119.27(3)
O2 K1 O2 7_556 . 81.62(3)
O1 K1 O2 5_556 . 109.04(3)
O3 K1 O2 5_556 . 119.82(3)
O1 K1 O2 5_566 . 73.13(3)
O3 K1 O2 7_556 . 72.92(3)
O2 K1 O2 5_566 . 92.17(3)
O2 K1 O5 7_556 5_556 82.10(3)
O1 K1 O5 5_556 5_556 65.69(3)
O3 K1 O5 5_556 5_556 70.56(3)
O1 K1 O5 5_566 5_556 114.55(3)
O3 K1 O5 7_556 5_556 96.19(3)
O2 K1 O5 5_566 5_556 103.88(3)
O2 K1 O5 . 5_556 163.68(3)
O2 K1 O1 7_556 . 108.73(3)
O1 K1 O1 5_556 . 83.10(3)
O3 K1 O1 5_556 . 72.27(3)
O1 K1 O1 5_566 . 92.86(3)
O3 K1 O1 7_556 . 120.50(3)
O2 K1 O1 5_566 . 70.83(3)
O2 K1 O1 . . 47.59(3)
O5 K1 O1 5_556 . 141.07(3)
O3 P1 O2 . . 114.42(6)
O3 P1 O1 . . 114.27(6)
O2 P1 O1 . . 113.31(6)
O3 P1 O4 . . 105.94(6)
O2 P1 O4 . . 101.64(6)
O1 P1 O4 . . 105.69(6)
O5 P2 O5 . 2 117.54(10)
O5 P2 O4 . . 110.04(6)
O5 P2 O4 2 . 110.66(6)
O5 P2 O4 . 2 110.66(6)
O5 P2 O4 2 2 110.04(6)
O4 P2 O4 . 2 95.75(8)
O5 Na1 O3 3_545 . 156.77(5)
O5 Na1 O5 3_545 2 103.17(3)
O3 Na1 O5 . 2 83.79(4)
O5 Na1 O2 3_545 1_545 105.62(4)
O3 Na1 O2 . 1_545 79.92(4)
O5 Na1 O2 2 1_545 141.23(5)
O5 Na1 O1 3_545 3_545 80.29(4)
O3 Na1 O1 . 3_545 78.96(4)
O5 Na1 O1 2 3_545 133.13(5)
O2 Na1 O1 1_545 3_545 77.52(4)
O5 Na1 O4 3_545 1_545 86.22(4)
O3 Na1 O4 . 1_545 114.11(4)
O5 Na1 O4 2 1_545 103.10(4)
O2 Na1 O4 1_545 1_545 54.20(3)
O1 Na1 O4 3_545 1_545 123.75(4)
O2 Na2 O2 1_545 7_556 180.0
O2 Na2 O1 1_545 5_556 96.16(4)
O2 Na2 O1 7_556 5_556 83.85(4)
O2 Na2 O1 1_545 3_545 83.85(4)
O2 Na2 O1 7_556 3_545 96.15(4)
O1 Na2 O1 5_556 3_545 180.0000(10)
O2 Na2 O3 1_545 . 83.11(3)
O2 Na2 O3 7_556 . 96.89(3)
O1 Na2 O3 5_556 . 96.09(4)
O1 Na2 O3 3_545 . 83.91(4)
O2 Na2 O3 1_545 7_546 96.89(3)
O2 Na2 O3 7_556 7_546 83.11(3)
O1 Na2 O3 5_556 7_546 83.91(4)
O1 Na2 O3 3_545 7_546 96.09(4)
O3 Na2 O3 . 7_546 180.00(4)

loop_
_geom_bond_atom_site_label_1
_geom_bond_atom_site_label_2
_geom_bond_site_symmetry_2
_geom_bond_distance
K1 O2 7_556 2.7960(11)
K1 O1 5_556 2.8051(11)
K1 O3 5_556 2.8291(11)
K1 O1 5_566 2.8443(11)
K1 O3 7_556 2.8987(11)
K1 O2 5_566 2.9106(11)
K1 O2 . 3.0740(11)
K1 O5 5_556 3.1272(12)
P1 O3 . 1.5080(10)
P1 O2 . 1.5086(10)
P1 O1 . 1.5092(11)
P1 O4 . 1.6506(10)
P2 O5 . 1.4951(11)
P2 O5 2 1.4951(11)
P2 O4 . 1.5961(11)
P2 O4 2 1.5961(11)
Na1 O5 3_545 2.4172(14)
Na1 O3 . 2.4278(12)
Na1 O5 2 2.4655(13)
Na1 O2 1_545 2.4753(12)
Na1 O1 3_545 2.5864(13)
Na1 O4 1_545 2.8527(13)
Na2 O2 1_545 2.3599(10)
Na2 O2 7_556 2.3599(10)
Na2 O1 5_556 2.3850(10)
Na2 O1 3_545 2.3850(10)
Na2 O3 . 2.3871(10)
Na2 O3 7_546 2.3871(10)
